data_7229803
loop_
_publ_author_name
'You, Li-Xin'
'Zhao, Bai-Bei'
'Liu, Hui-Jie'
'Wang, Shu-Ju'
'Xiong, Gang'
'He, Yong-Ke'
'Ding, Fu'
'Joos, Jonas J.'
'Smet, Philippe F.'
'Sun, Ya-Guang'

_publ_section_title
;
 2D and 3D lanthanide metal--organic frameworks constructed from three
 benzenedicarboxylate ligands: synthesis, structure and luminescent
 properties
;
_journal_issue 5
_journal_name_full CrystEngComm
_journal_page_first 615
_journal_paper_doi 10.1039/C7CE01773A
_journal_volume 20
_journal_year 2018
_chemical_formula_moiety 'C26 H19 N2 O10 Pr'
_chemical_formula_sum 'C26 H19 N2 O10 Pr'
_chemical_formula_weight 660.34
_space_group_crystal_system monoclinic
_space_group_IT_number 14
_space_group_name_Hall '-P 2ybc'
_space_group_name_H-M_alt 'P 1 21/c 1'
_symmetry_space_group_name_Hall '-P 2ybc'
_symmetry_space_group_name_H-M 'P 1 21/c 1'
_atom_sites_solution_hydrogens mixed
_atom_sites_solution_primary direct
_audit_block_doi 10.5517/cc1j7mft
_audit_creation_date 2017-12-04
_audit_creation_method
;
Olex2 1.2
(compiled 2016.09.09 svn.r3337 for OlexSys, GUI svn.r5227)
;
_audit_update_record
;
2015-06-18 deposited with the CCDC.
2017-12-27 downloaded from the CCDC.
;
_cell_angle_alpha 90
_cell_angle_beta 104.78(3)
_cell_angle_gamma 90
_cell_formula_units_Z 4
_cell_length_a 14.686(3)
_cell_length_b 16.758(3)
_cell_length_c 10.336(2)
_cell_measurement_reflns_used 6465
_cell_measurement_temperature 293
_cell_measurement_theta_max 27.5
_cell_measurement_theta_min 3.0
_cell_volume 2459.6(9)
_computing_cell_refinement
;
CrystalClear-SM Expert 2.0 r1 (Rigaku, 2009)
;
_computing_data_collection
;
CrystalClear-SM Expert 2.0 r1 (Rigaku, 2009)
;
_computing_data_reduction
;
CrystalClear-SM Expert 2.0 r1 (Rigaku, 2009)
;
_computing_molecular_graphics 'Olex2 (Dolomanov et al., 2009)'
_computing_publication_material 'Olex2 (Dolomanov et al., 2009)'
_computing_structure_refinement 'ShelXL (Sheldrick, 2015)'
_computing_structure_solution 'ShelXS (Sheldrick, 2008)'
_diffrn_ambient_temperature 293
_diffrn_detector CCD
_diffrn_detector_area_resol_mean 13.6612
_diffrn_measured_fraction_theta_full 0.998
_diffrn_measured_fraction_theta_max 0.996
_diffrn_measurement_details
;
scan:
    Number of images: 180
               Slice: -60.0000 - 120.0000
         Image width: 1.0000
            Exp time: 16.0000
       Rotation axis: Omega
               Omega: 0.0000
                 Chi: 54.0000
                 Phi: 0.0000
                 XTD: 50.1494
              2theta: 29.8651
scan:
    Number of images: 180
               Slice: -60.0000 - 120.0000
         Image width: 1.0000
            Exp time: 16.0000
       Rotation axis: Omega
               Omega: 0.0000
                 Chi: 54.0000
                 Phi: 120.0000
                 XTD: 50.1494
              2theta: 29.8651
scan:
    Number of images: 180
               Slice: -60.0000 - 120.0000
         Image width: 1.0000
            Exp time: 16.0000
       Rotation axis: Omega
               Omega: 0.0000
                 Chi: 54.0000
                 Phi: 240.0000
                 XTD: 50.1494
              2theta: 29.8651
;
_diffrn_measurement_device
;
XtaLABmini: Fixed Chi 2 circle
;
_diffrn_measurement_device_type 'Rigaku Mercury375R (2x2 bin mode)'
_diffrn_measurement_method '\w scans'
_diffrn_measurement_specimen_support Fiber
_diffrn_orient_matrix_type d*Trek
_diffrn_orient_matrix_UB_11 0.072701
_diffrn_orient_matrix_UB_12 -0.026879
_diffrn_orient_matrix_UB_13 0.063268
_diffrn_orient_matrix_UB_21 -0.036269
_diffrn_orient_matrix_UB_22 -0.040607
_diffrn_orient_matrix_UB_23 0.024425
_diffrn_orient_matrix_UB_31 0.034865
_diffrn_orient_matrix_UB_32 -0.051248
_diffrn_orient_matrix_UB_33 -0.033428
_diffrn_radiation_monochromator 'Graphite Monochromator'
_diffrn_radiation_type MoK\a
_diffrn_radiation_wavelength 0.71073
_diffrn_reflns_av_R_equivalents 0.0873
_diffrn_reflns_av_unetI/netI 0.0584
_diffrn_reflns_Laue_measured_fraction_full 0.998
_diffrn_reflns_Laue_measured_fraction_max 0.996
_diffrn_reflns_limit_h_max 19
_diffrn_reflns_limit_h_min -19
_diffrn_reflns_limit_k_max 21
_diffrn_reflns_limit_k_min -21
_diffrn_reflns_limit_l_max 13
_diffrn_reflns_limit_l_min -13
_diffrn_reflns_number 24913
_diffrn_reflns_point_group_measured_fraction_full 0.998
_diffrn_reflns_point_group_measured_fraction_max 0.996
_diffrn_reflns_theta_full 26.000
_diffrn_reflns_theta_max 27.518
_diffrn_reflns_theta_min 3.030
_diffrn_source 'Sealed Tube'
_diffrn_source_current 12.0
_diffrn_source_power 0.6
_diffrn_source_voltage 50.0
_exptl_absorpt_coefficient_mu 2.045
_exptl_absorpt_correction_T_max 0.995
_exptl_absorpt_correction_T_min 0.993
_exptl_absorpt_correction_type numerical
_exptl_crystal_colour Colorless
_exptl_crystal_density_diffrn 1.783
_exptl_crystal_description Prism
_exptl_crystal_F_000 1312
_exptl_crystal_size_max 0.2
_exptl_crystal_size_mid 0.2
_exptl_crystal_size_min 0.2
_refine_diff_density_max 1.730
_refine_diff_density_min -1.596
_refine_diff_density_rms 0.135
_refine_ls_extinction_method none
_refine_ls_goodness_of_fit_ref 1.065
_refine_ls_hydrogen_treatment constr
_refine_ls_matrix_type full
_refine_ls_number_parameters 353
_refine_ls_number_reflns 5632
_refine_ls_number_restraints 61
_refine_ls_restrained_S_all 1.074
_refine_ls_R_factor_all 0.0479
_refine_ls_R_factor_gt 0.0416
_refine_ls_shift/su_max 0.001
_refine_ls_shift/su_mean 0.000
_refine_ls_structure_factor_coef Fsqd
_refine_ls_weighting_details 'w=1/[\s^2^(Fo^2^)+(0.0486P)^2^+4.1245P] where P=(Fo^2^+2Fc^2^)/3'
_refine_ls_weighting_scheme calc
_refine_ls_wR_factor_gt 0.1058
_refine_ls_wR_factor_ref 0.1107
_reflns_Friedel_coverage 0.000
_reflns_number_gt 5004
_reflns_number_total 5632
_reflns_threshold_expression 'I > 2\s(I)'
_cod_data_source_file c7ce01773a2.cif
_cod_data_source_block 777
_cod_depositor_comments
;
The following automatic conversions were performed:

'_exptl_absorpt_correction_type' value 'Numerical' changed to
'numerical' according to
/home/data/users/saulius/crontab/automatic-downloads/rss-feeds/RSC/lib/dictionaries/cif_core.dic
dictionary named 'cif_core.dic' version 2.4.2 from 2011-04-26.

Automatic conversion script
Id: cif_fix_values 4973 2017-02-22 13:04:09Z antanas 

 Adding full bibliography for 7229803--7229819.cif.
;
_cod_database_code 7229803
_shelx_space_group_comment
;
The symmetry employed for this shelxl refinement is uniquely defined
by the following loop, which should always be used as a source of
symmetry information in preference to the above space-group names.
They are only intended as comments.
;
_olex2_refinement_description
;
1. Fixed Uiso
 At 1.2 times of:
  All C(H) groups, All O(H,H) groups
 At 1.5 times of:
  All O(H) groups
2. Rigid bond restraints
 C32, N2
 with sigma for 1-2 distances of 0.01 and sigma for 1-3 distances of 0.01
3. Uiso/Uaniso restraints and constraints
C39 \\sim C32 \\sim N2 \\sim C41 \\sim C29: within 3.8A with sigma of 0.01 and
sigma for terminal atoms of 0.01
4.a Riding coordinates:
 O6(H6A,H6B), O2(H2A,H2B)
4.b Aromatic/amide H refined with riding coordinates:
 C13(H13), C14(H14), C15(H15), C17(H17), C19(H19), C29(H29), C30(H30),
 C32(H32), C34(H34), C35(H35), C37(H37), C38(H38), C39(H39), C41(H41)
4.c Idealised tetrahedral OH refined as rotating group:
 O8(H8)
;
_shelx_shelxl_version_number 2016/6
_olex2_submission_special_instructions 'No special instructions were received'

loop_
_space_group_symop_operation_xyz
'x, y, z'
'-x, y+1/2, -z+1/2'
'-x, -y, -z'
'x, -y-1/2, z-1/2'

loop_
_atom_site_label
_atom_site_type_symbol
_atom_site_fract_x
_atom_site_fract_y
_atom_site_fract_z
_atom_site_U_iso_or_equiv
_atom_site_adp_type
_atom_site_occupancy
_atom_site_site_symmetry_order
_atom_site_calc_flag
_atom_site_refinement_flags_posn
_atom_site_refinement_flags_adp
Pr1 Pr 0.20233(2) 0.31450(2) 0.13525(2) 0.01889(9) Uani 1 1 d . .
O10 O 0.3283(2) 0.2751(2) 0.0360(3) 0.0421(8) Uani 1 1 d . .
O7 O 0.0878(2) 0.26148(17) 0.2428(3) 0.0303(7) Uani 1 1 d . .
O3 O 0.1055(2) 0.43885(18) 0.1340(3) 0.0343(7) Uani 1 1 d . .
O4 O 0.2036(2) 0.41197(16) 0.3294(3) 0.0294(6) Uani 1 1 d . .
O1 O 0.0911(3) 0.31461(19) -0.0803(3) 0.0422(9) Uani 1 1 d . .
O5 O 0.3102(2) 0.25750(17) 0.3227(3) 0.0280(6) Uani 1 1 d . .
O6 O 0.1775(3) 0.16484(19) 0.0616(4) 0.0411(8) Uani 1 1 d . .
H6A H 0.130555 0.139173 0.073964 0.049 Uiso 1 1 d R .
H6B H 0.216425 0.141943 0.025394 0.049 Uiso 1 1 d R .
O2 O 0.3037(3) 0.4295(2) 0.1129(4) 0.0440(8) Uani 1 1 d . .
H2A H 0.293976 0.475017 0.143219 0.053 Uiso 1 1 d R .
H2B H 0.348186 0.423407 0.074889 0.053 Uiso 1 1 d R .
C10 C 0.4449(3) 0.1927(2) -0.0178(4) 0.0235(8) Uani 1 1 d . .
C11 C 0.3540(3) 0.2400(2) -0.0558(4) 0.0229(8) Uani 1 1 d . .
C12 C 0.1396(3) 0.4553(2) 0.2547(4) 0.0256(8) Uani 1 1 d . .
C13 C 0.5009(3) 0.1919(2) 0.1130(4) 0.0275(9) Uani 1 1 d . .
H13 H 0.483235 0.221484 0.178745 0.033 Uiso 1 1 calc R .
C14 C -0.0435(3) 0.0808(2) 0.2684(4) 0.0253(8) Uani 1 1 d . .
H14 H -0.022611 0.070834 0.359664 0.030 Uiso 1 1 calc R .
C15 C 0.1354(3) 0.5422(2) 0.4506(4) 0.0252(8) Uani 1 1 d . .
H15 H 0.175282 0.505720 0.505179 0.030 Uiso 1 1 calc R .
C16 C -0.0121(3) 0.1486(2) 0.2130(4) 0.0240(8) Uani 1 1 d . .
C17 C 0.6083(3) 0.1006(3) 0.0476(5) 0.0332(10) Uani 1 1 d . .
H17 H 0.662043 0.068902 0.070483 0.040 Uiso 1 1 calc R .
C18 C 0.0612(3) 0.2024(2) 0.2982(4) 0.0248(8) Uani 1 1 d . .
C19 C 0.4722(3) 0.1483(2) -0.1154(4) 0.0254(8) Uani 1 1 d . .
H19 H 0.435447 0.149540 -0.203165 0.031 Uiso 1 1 calc R .
C20 C 0.1064(3) 0.5285(2) 0.3140(4) 0.0246(8) Uani 1 1 d . .
C21 C 0.1057(3) 0.6099(2) 0.5078(4) 0.0251(8) Uani 1 1 d . .
O8 O 0.7147(3) 0.1010(3) 0.3142(4) 0.0633(12) Uani 1 1 d . .
H8 H 0.742991 0.106182 0.393070 0.095 Uiso 1 1 calc GR .
O9 O 0.6315(4) 0.2012(3) 0.3655(4) 0.0738(15) Uani 1 1 d . .
C25 C 0.6449(4) 0.1508(4) 0.2852(6) 0.0506(14) Uani 1 1 d . .
C26 C 0.5830(3) 0.1468(3) 0.1457(4) 0.0323(9) Uani 1 1 d . .
C27 C 0.5537(3) 0.1018(3) -0.0836(4) 0.0302(9) Uani 1 1 d . .
C28 C 0.5821(3) 0.0564(3) -0.1911(5) 0.0309(9) Uani 1 1 d . .
C29 C 0.1271(5) 0.5596(5) 0.7417(6) 0.0647(15) Uani 1 1 d . U
H29 H 0.103250 0.510956 0.704756 0.078 Uiso 1 1 calc R .
C30 C 0.6212(4) -0.0197(3) -0.1699(5) 0.0402(11) Uani 1 1 d . .
H30 H 0.631927 -0.043647 -0.086189 0.048 Uiso 1 1 calc R .
N2 N 0.1911(4) 0.6296(4) 0.9301(6) 0.0740(15) Uani 1 1 d . U
C32 C 0.2051(6) 0.6940(5) 0.8615(8) 0.0729(17) Uani 1 1 d . U
H32 H 0.234912 0.738651 0.906547 0.087 Uiso 1 1 calc R .
N1 N 0.6330(3) -0.0290(3) -0.3965(5) 0.0481(11) Uani 1 1 d . .
C34 C 0.5963(4) 0.0444(4) -0.4159(6) 0.0516(14) Uani 1 1 d . .
H34 H 0.587906 0.067218 -0.500166 0.062 Uiso 1 1 calc R .
C35 C 0.0452(3) 0.6636(2) 0.4247(4) 0.0258(8) Uani 1 1 d . .
H35 H 0.026605 0.709812 0.460914 0.031 Uiso 1 1 calc R .
C36 C 0.1358(3) 0.6225(3) 0.6549(5) 0.0368(11) Uani 1 1 d . .
C37 C 0.5699(4) 0.0885(3) -0.3179(5) 0.0455(13) Uani 1 1 d . .
H37 H 0.544302 0.139243 -0.337086 0.055 Uiso 1 1 calc R .
C38 C 0.6442(4) -0.0597(3) -0.2756(6) 0.0481(13) Uani 1 1 d . .
H38 H 0.668921 -0.110887 -0.260116 0.058 Uiso 1 1 calc R .
C39 C 0.1727(5) 0.6942(4) 0.7120(7) 0.0610(15) Uani 1 1 d . U
H39 H 0.176925 0.739174 0.661053 0.073 Uiso 1 1 calc R .
C41 C 0.1518(6) 0.5672(5) 0.8760(7) 0.0761(17) Uani 1 1 d . U
H41 H 0.139718 0.525701 0.929071 0.091 Uiso 1 1 calc R .

loop_
_atom_site_aniso_label
_atom_site_aniso_U_11
_atom_site_aniso_U_22
_atom_site_aniso_U_33
_atom_site_aniso_U_23
_atom_site_aniso_U_13
_atom_site_aniso_U_12
Pr1 0.02498(14) 0.01759(13) 0.01386(13) 0.00028(6) 0.00452(9) 0.00205(7)
O10 0.0409(19) 0.061(2) 0.0267(18) -0.0082(15) 0.0126(15) 0.0149(16)
O7 0.0349(16) 0.0280(15) 0.0281(16) 0.0012(12) 0.0081(13) -0.0115(12)
O3 0.0446(18) 0.0322(16) 0.0223(15) -0.0072(12) 0.0013(13) 0.0130(13)
O4 0.0379(16) 0.0234(14) 0.0248(15) 0.0005(11) 0.0045(13) 0.0083(12)
O1 0.054(2) 0.044(2) 0.0203(17) -0.0053(12) -0.0054(16) 0.0221(15)
O5 0.0299(15) 0.0277(15) 0.0229(15) 0.0050(11) 0.0002(12) -0.0018(11)
O6 0.055(2) 0.0301(16) 0.040(2) -0.0085(14) 0.0156(17) 0.0025(15)
O2 0.051(2) 0.0362(18) 0.053(2) 0.0025(15) 0.0302(18) -0.0065(15)
C10 0.027(2) 0.0229(19) 0.020(2) -0.0006(14) 0.0039(16) 0.0003(14)
C11 0.0276(19) 0.0229(18) 0.0201(19) -0.0029(14) 0.0097(16) -0.0020(14)
C12 0.030(2) 0.0221(19) 0.026(2) 0.0010(15) 0.0092(17) 0.0054(15)
C13 0.035(2) 0.029(2) 0.019(2) -0.0025(15) 0.0056(18) 0.0014(16)
C14 0.033(2) 0.0244(19) 0.0166(19) 0.0033(14) 0.0031(16) -0.0045(15)
C15 0.0276(19) 0.0232(18) 0.022(2) 0.0037(15) 0.0018(16) 0.0080(15)
C16 0.0273(19) 0.0245(19) 0.0175(19) -0.0009(14) 0.0011(15) -0.0050(15)
C17 0.032(2) 0.036(2) 0.030(2) 0.0007(18) 0.0052(19) 0.0105(18)
C18 0.0260(19) 0.0241(18) 0.024(2) 0.0004(15) 0.0054(16) -0.0053(15)
C19 0.031(2) 0.029(2) 0.0167(19) -0.0032(15) 0.0058(16) 0.0024(16)
C20 0.030(2) 0.0219(18) 0.022(2) -0.0012(14) 0.0066(16) 0.0044(15)
C21 0.030(2) 0.028(2) 0.0156(19) -0.0025(14) 0.0020(16) 0.0033(15)
O8 0.052(2) 0.097(3) 0.031(2) 0.007(2) -0.0072(18) 0.025(2)
O9 0.098(4) 0.071(3) 0.033(2) -0.016(2) -0.020(2) 0.025(3)
C25 0.047(3) 0.065(4) 0.031(3) 0.012(2) -0.006(2) -0.005(3)
C26 0.039(2) 0.034(2) 0.022(2) 0.0011(16) 0.0019(18) 0.0023(18)
C27 0.032(2) 0.031(2) 0.027(2) -0.0012(17) 0.0085(18) 0.0028(17)
C28 0.032(2) 0.030(2) 0.033(2) -0.0038(17) 0.0127(18) 0.0037(17)
C29 0.076(3) 0.083(4) 0.033(3) 0.006(3) 0.011(3) 0.019(3)
C30 0.049(3) 0.033(2) 0.039(3) 0.0037(19) 0.012(2) 0.011(2)
N2 0.070(3) 0.098(4) 0.044(3) 0.007(3) -0.002(3) 0.007(3)
C32 0.070(3) 0.084(4) 0.061(3) -0.038(3) 0.011(3) -0.004(3)
N1 0.055(3) 0.045(3) 0.049(3) -0.012(2) 0.023(2) 0.011(2)
C34 0.069(4) 0.056(3) 0.036(3) 0.004(2) 0.025(3) 0.014(3)
C35 0.032(2) 0.0255(19) 0.019(2) -0.0038(15) 0.0046(16) 0.0052(16)
C36 0.034(2) 0.054(3) 0.019(2) -0.0035(19) -0.0006(18) 0.017(2)
C37 0.066(3) 0.038(3) 0.041(3) 0.007(2) 0.029(3) 0.019(2)
C38 0.059(3) 0.033(3) 0.054(3) -0.007(2) 0.017(3) 0.012(2)
C39 0.064(3) 0.075(3) 0.039(3) -0.023(2) 0.003(3) 0.006(3)
C41 0.086(4) 0.096(4) 0.042(3) 0.000(3) 0.009(3) 0.011(3)

loop_
_atom_type_symbol
_atom_type_description
_atom_type_scat_dispersion_real
_atom_type_scat_dispersion_imag
_atom_type_scat_source
C C 0.0033 0.0016 'International Tables Vol C Tables 4.2.6.8 and 6.1.1.4'
H H 0.0000 0.0000 'International Tables Vol C Tables 4.2.6.8 and 6.1.1.4'
N N 0.0061 0.0033 'International Tables Vol C Tables 4.2.6.8 and 6.1.1.4'
O O 0.0106 0.0060 'International Tables Vol C Tables 4.2.6.8 and 6.1.1.4'
Pr Pr -0.2180 2.8214 'International Tables Vol C Tables 4.2.6.8 and 6.1.1.4'

loop_
_geom_angle_atom_site_label_1
_geom_angle_atom_site_label_2
_geom_angle_atom_site_label_3
_geom_angle
_geom_angle_site_symmetry_1
_geom_angle_site_symmetry_3
O10 Pr1 O3 135.50(12) . .
O10 Pr1 O4 130.22(11) . .
O10 Pr1 O6 71.37(12) . .
O10 Pr1 O2 68.39(12) . .
O7 Pr1 O10 142.40(12) . .
O7 Pr1 O3 81.25(11) . .
O7 Pr1 O4 75.07(10) . .
O7 Pr1 O6 73.70(11) . .
O7 Pr1 O2 146.62(11) . .
O3 Pr1 O4 51.23(9) . .
O3 Pr1 O6 138.90(11) . .
O4 Pr1 O6 143.50(10) . .
O1 Pr1 O10 91.11(12) . .
O1 Pr1 O7 92.21(13) . .
O1 Pr1 O3 75.26(10) . .
O1 Pr1 O4 126.03(10) . .
O1 Pr1 O6 73.75(11) . .
O1 Pr1 O2 101.24(13) . .
O5 Pr1 O10 79.22(11) . .
O5 Pr1 O7 82.75(11) . .
O5 Pr1 O3 126.60(10) . .
O5 Pr1 O4 75.45(10) . .
O5 Pr1 O1 155.96(10) . .
O5 Pr1 O6 82.29(11) . .
O5 Pr1 O2 95.61(12) . .
O2 Pr1 O3 73.05(12) . .
O2 Pr1 O4 72.29(11) . .
O2 Pr1 O6 139.35(12) . .
C11 O10 Pr1 149.1(3) . .
C18 O7 Pr1 146.7(3) . .
C12 O3 Pr1 95.4(2) . .
C12 O4 Pr1 91.8(2) . .
C18 O1 Pr1 155.6(3) 4_565 .
C11 O5 Pr1 150.4(3) 4_566 .
C13 C10 C11 121.3(4) . .
C13 C10 C19 119.4(4) . .
C19 C10 C11 119.3(4) . .
O10 C11 O5 124.3(4) . 4_565
O10 C11 C10 117.7(4) . .
O5 C11 C10 118.0(3) 4_565 .
O3 C12 O4 121.5(4) . .
O3 C12 C20 119.7(4) . .
O4 C12 C20 118.8(4) . .
C26 C13 C10 120.2(4) . .
C20 C14 C16 119.7(4) 2_545 .
C20 C15 C21 121.0(4) . .
C14 C16 C18 120.5(4) . .
C14 C16 C35 119.6(4) . 2_545
C35 C16 C18 119.8(3) 2_545 .
C27 C17 C26 120.4(4) . .
O7 C18 C16 117.7(4) . .
O1 C18 O7 124.5(4) 4_566 .
O1 C18 C16 117.8(4) 4_566 .
C10 C19 C27 121.1(4) . .
C14 C20 C12 119.8(4) 2 .
C15 C20 C12 120.1(3) . .
C15 C20 C14 120.2(4) . 2
C15 C21 C36 120.3(4) . .
C35 C21 C15 118.8(4) . .
C35 C21 C36 120.9(4) . .
O8 C25 C26 116.4(5) . .
O9 C25 O8 122.5(5) . .
O9 C25 C26 121.1(5) . .
C13 C26 C17 120.0(4) . .
C13 C26 C25 119.1(4) . .
C17 C26 C25 120.9(4) . .
C17 C27 C19 119.0(4) . .
C17 C27 C28 121.3(4) . .
C19 C27 C28 119.7(4) . .
C30 C28 C27 122.2(4) . .
C37 C28 C27 120.8(4) . .
C37 C28 C30 116.9(4) . .
C41 C29 C36 122.7(7) . .
C28 C30 C38 119.3(5) . .
C41 N2 C32 123.5(7) . .
N2 C32 C39 119.9(6) . .
C38 N1 C34 116.6(5) . .
N1 C34 C37 123.9(5) . .
C21 C35 C16 120.6(4) . 2
C29 C36 C21 119.5(5) . .
C39 C36 C21 122.7(5) . .
C39 C36 C29 117.8(6) . .
C28 C37 C34 119.4(5) . .
N1 C38 C30 123.9(5) . .
C36 C39 C32 115.1(7) . .
N2 C41 C29 120.6(8) . .

loop_
_geom_bond_atom_site_label_1
_geom_bond_atom_site_label_2
_geom_bond_distance
_geom_bond_site_symmetry_2
Pr1 O10 2.424(3) .
Pr1 O7 2.411(3) .
Pr1 O3 2.521(3) .
Pr1 O4 2.584(3) .
Pr1 O1 2.403(3) .
Pr1 O5 2.368(3) .
Pr1 O6 2.619(3) .
Pr1 O2 2.482(3) .
O10 C11 1.254(5) .
O7 C18 1.255(5) .
O3 C12 1.251(5) .
O4 C12 1.279(5) .
O1 C18 1.253(5) 4_565
O5 C11 1.257(5) 4_566
C10 C11 1.516(6) .
C10 C13 1.392(6) .
C10 C19 1.392(6) .
C12 C20 1.508(5) .
C13 C26 1.389(6) .
C14 C16 1.402(5) .
C14 C20 1.395(5) 2_545
C15 C20 1.386(6) .
C15 C21 1.400(5) .
C16 C18 1.504(5) .
C16 C35 1.405(6) 2_545
C17 C26 1.399(6) .
C17 C27 1.389(6) .
C19 C27 1.396(6) .
C21 C35 1.396(5) .
C21 C36 1.487(6) .
O8 C25 1.295(7) .
O9 C25 1.235(8) .
C25 C26 1.497(7) .
C27 C28 1.491(6) .
C28 C30 1.393(6) .
C28 C37 1.386(7) .
C29 C36 1.410(8) .
C29 C41 1.348(9) .
C30 C38 1.393(7) .
N2 C32 1.336(10) .
N2 C41 1.255(10) .
C32 C39 1.496(10) .
N1 C34 1.338(7) .
N1 C38 1.321(7) .
C34 C37 1.386(7) .
C36 C39 1.387(8) .

loop_
_geom_torsion_atom_site_label_1
_geom_torsion_atom_site_label_2
_geom_torsion_atom_site_label_3
_geom_torsion_atom_site_label_4
_geom_torsion
_geom_torsion_site_symmetry_1
_geom_torsion_site_symmetry_4
Pr1 O10 C11 O5 40.5(9) . 4_565
Pr1 O10 C11 C10 -140.5(5) . .
Pr1 O7 C18 O1 85.5(7) . 4_566
Pr1 O7 C18 C16 -94.9(5) . .
Pr1 O3 C12 O4 0.9(4) . .
Pr1 O3 C12 C20 179.7(3) . .
Pr1 O4 C12 O3 -0.9(4) . .
Pr1 O4 C12 C20 -179.7(3) . .
O3 C12 C20 C14 -5.2(6) . 2
O3 C12 C20 C15 172.5(4) . .
O4 C12 C20 C14 173.7(4) . 2
O4 C12 C20 C15 -8.7(6) . .
C10 C13 C26 C17 -1.7(7) . .
C10 C13 C26 C25 176.3(4) . .
C10 C19 C27 C17 -0.3(7) . .
C10 C19 C27 C28 -178.6(4) . .
C11 C10 C13 C26 178.8(4) . .
C11 C10 C19 C27 -177.9(4) . .
C13 C10 C11 O10 -3.7(6) . .
C13 C10 C11 O5 175.4(4) . 4_565
C13 C10 C19 C27 1.1(6) . .
C14 C16 C18 O7 178.9(4) . .
C14 C16 C18 O1 -1.5(6) . 4_566
C15 C21 C35 C16 2.2(6) . 2
C15 C21 C36 C29 -48.5(7) . .
C15 C21 C36 C39 131.4(5) . .
C17 C27 C28 C30 39.8(7) . .
C17 C27 C28 C37 -140.5(5) . .
C19 C10 C11 O10 175.3(4) . .
C19 C10 C11 O5 -5.7(6) . 4_565
C19 C10 C13 C26 -0.1(6) . .
C19 C27 C28 C30 -141.9(5) . .
C19 C27 C28 C37 37.7(7) . .
C20 C14 C16 C18 -175.4(4) 2_545 .
C20 C14 C16 C35 0.8(6) 2_545 2_545
C20 C15 C21 C35 0.6(6) . .
C20 C15 C21 C36 178.5(4) . .
C21 C15 C20 C12 179.7(4) . .
C21 C15 C20 C14 -2.7(6) . 2
C21 C36 C39 C32 -176.0(5) . .
O8 C25 C26 C13 172.4(5) . .
O8 C25 C26 C17 -9.6(8) . .
O9 C25 C26 C13 -10.2(8) . .
O9 C25 C26 C17 167.7(6) . .
C26 C17 C27 C19 -1.5(7) . .
C26 C17 C27 C28 176.8(4) . .
C27 C17 C26 C13 2.5(7) . .
C27 C17 C26 C25 -175.4(5) . .
C27 C28 C30 C38 178.5(5) . .
C27 C28 C37 C34 -179.4(5) . .
C28 C30 C38 N1 1.5(9) . .
C29 C36 C39 C32 3.9(8) . .
C30 C28 C37 C34 0.3(8) . .
N2 C32 C39 C36 -4.8(10) . .
C32 N2 C41 C29 4.9(13) . .
N1 C34 C37 C28 0.4(10) . .
C34 N1 C38 C30 -0.8(9) . .
C35 C16 C18 O7 2.7(6) 2_545 .
C35 C16 C18 O1 -177.7(4) 2_545 4_566
C35 C21 C36 C29 129.3(5) . .
C35 C21 C36 C39 -50.8(7) . .
C36 C21 C35 C16 -175.7(4) . 2
C36 C29 C41 N2 -5.7(12) . .
C37 C28 C30 C38 -1.1(7) . .
C38 N1 C34 C37 -0.2(9) . .
C41 C29 C36 C21 -179.2(6) . .
C41 C29 C36 C39 0.9(10) . .
C41 N2 C32 C39 0.4(12) . .
